data_7214917
loop_
_publ_author_name
'Jin, Juan'
'Bai, Fu-Quan'
'Li, Guang-Hua'
'Jia, Ming-Jun'
'Zhao, Jin-Jing'
'Jia, Hong-Li'
'Yu, Jie-Hui'
'Xu, Ji-Qing'

_publ_section_title
;
 Synthesis, structural characterization and photoluminescence property of
 four di(mono)acylhydrazidate-coordinated Cd2+ and Zn2+ compounds
;
_journal_issue 23
_journal_name_full CrystEngComm
_journal_page_first 8162
_journal_paper_doi 10.1039/c2ce26263k
_journal_volume 14
_journal_year 2012
_chemical_formula_sum 'C28 H20 Cd N6 O8 S'
_chemical_formula_weight 712.98
_chemical_name_systematic
;
?
;
_space_group_IT_number 2
_symmetry_cell_setting triclinic
_symmetry_space_group_name_Hall '-P 1'
_symmetry_space_group_name_H-M 'P -1'
_atom_sites_solution_hydrogens geom
_atom_sites_solution_primary direct
_atom_sites_solution_secondary difmap
_audit_creation_method SHELXL-97
_cell_angle_alpha 66.01(3)
_cell_angle_beta 84.96(3)
_cell_angle_gamma 76.27(3)
_cell_formula_units_Z 2
_cell_length_a 10.346(2)
_cell_length_b 11.139(2)
_cell_length_c 13.478(3)
_cell_measurement_reflns_used 6239
_cell_measurement_temperature 293(2)
_cell_measurement_theta_max 27.48
_cell_measurement_theta_min 3.11
_cell_volume 1378.5(6)
_computing_cell_refinement PROCESS-AUTO
_computing_data_collection PROCESS-AUTO
_computing_data_reduction PROCESS-AUTO
_computing_structure_refinement 'SHELXL-97 (Sheldrick, 1997)'
_computing_structure_solution 'SHELXS-97 (Sheldrick, 1990)'
_diffrn_ambient_temperature 293(2)
_diffrn_detector_area_resol_mean 10.0
_diffrn_measured_fraction_theta_full 0.987
_diffrn_measured_fraction_theta_max 0.987
_diffrn_measurement_device_type 'Rigaku RAXIS-RAPID'
_diffrn_measurement_method w
_diffrn_radiation_monochromator graphite
_diffrn_radiation_source 'fine-focus sealed tube'
_diffrn_radiation_type MoK\a
_diffrn_radiation_wavelength 0.71073
_diffrn_reflns_av_R_equivalents 0.0237
_diffrn_reflns_av_sigmaI/netI 0.0298
_diffrn_reflns_limit_h_max 13
_diffrn_reflns_limit_h_min -13
_diffrn_reflns_limit_k_max 14
_diffrn_reflns_limit_k_min -12
_diffrn_reflns_limit_l_max 17
_diffrn_reflns_limit_l_min -17
_diffrn_reflns_number 13520
_diffrn_reflns_theta_full 27.48
_diffrn_reflns_theta_max 27.48
_diffrn_reflns_theta_min 3.11
_diffrn_standards_decay_% 0
_diffrn_standards_interval_count 0
_diffrn_standards_number 0
_exptl_absorpt_coefficient_mu 0.932
_exptl_absorpt_correction_T_max 0.842
_exptl_absorpt_correction_T_min 0.681
_exptl_absorpt_correction_type empirical
_exptl_absorpt_process_details
;
Process-auto', Higashi, T.(1995).Program for Absorption Correction.
Rigaku Corporation, Tokyo,Japan.
;
_exptl_crystal_colour yellow
_exptl_crystal_density_diffrn 1.718
_exptl_crystal_density_method 'not measured'
_exptl_crystal_description block
_exptl_crystal_F_000 716
_exptl_crystal_size_max 0.513
_exptl_crystal_size_mid 0.352
_exptl_crystal_size_min 0.185
_refine_diff_density_max 1.161
_refine_diff_density_min -0.451
_refine_diff_density_rms 0.124
_refine_ls_extinction_method none
_refine_ls_goodness_of_fit_ref 1.198
_refine_ls_hydrogen_treatment constr
_refine_ls_matrix_type full
_refine_ls_number_parameters 397
_refine_ls_number_reflns 6239
_refine_ls_number_restraints 0
_refine_ls_restrained_S_all 1.198
_refine_ls_R_factor_all 0.0364
_refine_ls_R_factor_gt 0.0321
_refine_ls_shift/su_max 0.001
_refine_ls_shift/su_mean 0.000
_refine_ls_structure_factor_coef Fsqd
_refine_ls_weighting_details 'calc w=1/[\s^2^(Fo^2^)+(0.0649P)^2^+0.0103P] where P=(Fo^2^+2Fc^2^)/3'
_refine_ls_weighting_scheme calc
_refine_ls_wR_factor_gt 0.0958
_refine_ls_wR_factor_ref 0.1032
_reflns_number_gt 5565
_reflns_number_total 6239
_reflns_threshold_expression >2sigma(I)
_cod_data_source_file c2ce26263k.txt
_cod_data_source_block 3
_cod_original_cell_volume 1378.5(5)
_cod_original_sg_symbol_H-M P-1
_cod_database_code 7214917

loop_
_symmetry_equiv_pos_as_xyz
'x, y, z'
'-x, -y, -z'

loop_
_atom_site_label
_atom_site_type_symbol
_atom_site_fract_x
_atom_site_fract_y
_atom_site_fract_z
_atom_site_U_iso_or_equiv
_atom_site_adp_type
_atom_site_occupancy
_atom_site_symmetry_multiplicity
_atom_site_calc_flag
_atom_site_refinement_flags
Cd1 Cd 0.337162(16) -0.051568(17) 0.428975(14) 0.02692(8) Uani 1 1 d .
O1 O 0.03178(19) 0.1227(2) 0.36051(16) 0.0353(4) Uani 1 1 d .
O2 O 0.3502(2) 0.4470(2) 0.1160(2) 0.0453(5) Uani 1 1 d .
O3 O 0.02526(18) 0.7714(2) 0.39245(19) 0.0443(5) Uani 1 1 d .
O4 O -0.47813(17) 1.05938(19) 0.35399(16) 0.0303(4) Uani 1 1 d .
OW1 O 0.18714(18) -0.1937(2) 0.52463(17) 0.0341(4) Uani 1 1 d .
OW2 O 0.6294(3) 0.3516(4) 0.0987(4) 0.0998(12) Uani 1 1 d .
S1 S -0.13726(7) 0.77723(7) 0.01964(5) 0.03249(16) Uani 1 1 d .
N1 N 0.2345(2) 0.1599(2) 0.30391(18) 0.0288(4) Uani 1 1 d .
N2 N 0.3115(2) 0.2486(2) 0.23836(19) 0.0293(5) Uani 1 1 d .
H2A H 0.3961 0.2171 0.2430 0.035 Uiso 1 1 calc R
N3 N -0.1475(2) 0.9028(3) 0.44148(19) 0.0304(5) Uani 1 1 d .
H3A H -0.0985 0.8950 0.4930 0.037 Uiso 1 1 calc R
N4 N -0.2773(2) 0.9774(2) 0.43561(18) 0.0266(4) Uani 1 1 d .
N5 N 0.5076(2) -0.2442(2) 0.46570(19) 0.0311(5) Uani 1 1 d .
N6 N 0.3214(2) -0.1437(2) 0.30190(19) 0.0313(5) Uani 1 1 d .
O6 O -0.2483(2) 0.7912(2) -0.04400(18) 0.0478(6) Uani 1 1 d .
O5 O -0.0313(2) 0.8432(2) -0.03199(19) 0.0457(5) Uani 1 1 d .
C1 C 0.0710(3) 0.5614(3) 0.0988(2) 0.0303(5) Uani 1 1 d .
H1A H 0.1257 0.6211 0.0633 0.036 Uiso 1 1 calc R
C2 C -0.0660(3) 0.6047(3) 0.0900(2) 0.0297(5) Uani 1 1 d .
C3 C -0.1491(3) 0.5132(3) 0.1377(2) 0.0360(6) Uani 1 1 d .
H3B H -0.2405 0.5423 0.1259 0.043 Uiso 1 1 calc R
C4 C -0.0953(3) 0.3804(3) 0.2018(2) 0.0346(6) Uani 1 1 d .
H4B H -0.1504 0.3201 0.2340 0.042 Uiso 1 1 calc R
C5 C 0.0433(2) 0.3363(3) 0.2183(2) 0.0267(5) Uani 1 1 d .
C6 C 0.1250(2) 0.4273(3) 0.1615(2) 0.0273(5) Uani 1 1 d .
C7 C 0.1028(2) 0.2006(3) 0.2963(2) 0.0276(5) Uani 1 1 d .
C8 C 0.2711(3) 0.3757(3) 0.1695(2) 0.0304(5) Uani 1 1 d .
C9 C -0.3837(2) 0.9642(3) 0.1870(2) 0.0325(6) Uani 1 1 d .
H9A H -0.4702 1.0158 0.1793 0.039 Uiso 1 1 calc R
C10 C -0.3336(3) 0.9099(3) 0.1118(2) 0.0328(6) Uani 1 1 d .
H10A H -0.3865 0.9238 0.0541 0.039 Uiso 1 1 calc R
C11 C -0.2025(3) 0.8337(3) 0.1234(2) 0.0298(5) Uani 1 1 d .
C12 C -0.1228(2) 0.8102(3) 0.2090(2) 0.0315(6) Uani 1 1 d .
H12A H -0.0361 0.7593 0.2159 0.038 Uiso 1 1 calc R
C13 C -0.1744(2) 0.8643(3) 0.2852(2) 0.0267(5) Uani 1 1 d .
C14 C -0.3046(2) 0.9417(3) 0.2744(2) 0.0257(5) Uani 1 1 d .
C15 C -0.3560(2) 0.9957(2) 0.3568(2) 0.0238(5) Uani 1 1 d .
C16 C -0.0902(2) 0.8419(3) 0.3762(2) 0.0298(5) Uani 1 1 d .
C17 C 0.5989(3) -0.2892(3) 0.5426(3) 0.0408(7) Uani 1 1 d .
H17A H 0.5933 -0.2450 0.5889 0.049 Uiso 1 1 calc R
C18 C 0.7037(3) -0.4008(3) 0.5572(3) 0.0489(8) Uani 1 1 d .
H18A H 0.7672 -0.4288 0.6114 0.059 Uiso 1 1 calc R
C19 C 0.7116(3) -0.4681(3) 0.4913(3) 0.0475(8) Uani 1 1 d .
H19A H 0.7792 -0.5439 0.5010 0.057 Uiso 1 1 calc R
C20 C 0.6156(3) -0.4210(3) 0.4080(3) 0.0375(6) Uani 1 1 d .
C21 C 0.6165(3) -0.4885(3) 0.3366(3) 0.0481(8) Uani 1 1 d .
H21A H 0.6806 -0.5668 0.3463 0.058 Uiso 1 1 calc R
C22 C 0.5253(3) -0.4398(4) 0.2557(3) 0.0490(8) Uani 1 1 d .
H22A H 0.5285 -0.4838 0.2096 0.059 Uiso 1 1 calc R
C23 C 0.4236(3) -0.3204(3) 0.2404(3) 0.0369(6) Uani 1 1 d .
C24 C 0.3279(4) -0.2651(4) 0.1573(3) 0.0476(8) Uani 1 1 d .
H24A H 0.3300 -0.3042 0.1079 0.057 Uiso 1 1 calc R
C25 C 0.2312(3) -0.1534(3) 0.1488(3) 0.0427(7) Uani 1 1 d .
H25A H 0.1664 -0.1170 0.0945 0.051 Uiso 1 1 calc R
C26 C 0.2314(3) -0.0949(3) 0.2232(3) 0.0383(6) Uani 1 1 d .
H26A H 0.1658 -0.0189 0.2171 0.046 Uiso 1 1 calc R
C27 C 0.5151(3) -0.3076(3) 0.3975(2) 0.0299(5) Uani 1 1 d .
C28 C 0.4165(3) -0.2545(3) 0.3115(2) 0.0295(5) Uani 1 1 d .

loop_
_atom_site_aniso_label
_atom_site_aniso_U_11
_atom_site_aniso_U_22
_atom_site_aniso_U_33
_atom_site_aniso_U_23
_atom_site_aniso_U_13
_atom_site_aniso_U_12
Cd1 0.02901(12) 0.02540(12) 0.02578(12) -0.01394(8) -0.00094(7) 0.00227(7)
O1 0.0329(9) 0.0352(11) 0.0318(10) -0.0091(9) -0.0002(8) -0.0044(8)
O2 0.0311(10) 0.0404(12) 0.0576(14) -0.0130(11) 0.0038(10) -0.0084(8)
O3 0.0248(9) 0.0650(15) 0.0515(13) -0.0402(12) -0.0120(9) 0.0101(9)
O4 0.0226(8) 0.0352(10) 0.0300(10) -0.0154(8) -0.0006(7) 0.0037(7)
OW1 0.0296(9) 0.0366(11) 0.0355(11) -0.0145(9) -0.0039(8) -0.0042(7)
OW2 0.0600(19) 0.117(3) 0.107(3) -0.036(3) -0.005(2) -0.0052(19)
S1 0.0414(4) 0.0288(3) 0.0222(3) -0.0127(3) -0.0061(3) 0.0084(3)
N1 0.0277(10) 0.0290(11) 0.0257(11) -0.0106(9) -0.0028(9) 0.0011(8)
N2 0.0217(9) 0.0336(12) 0.0306(11) -0.0138(10) -0.0044(9) 0.0012(8)
N3 0.0191(9) 0.0460(13) 0.0321(12) -0.0251(10) -0.0054(9) 0.0015(8)
N4 0.0232(9) 0.0294(11) 0.0281(11) -0.0171(9) -0.0006(8) 0.0028(8)
N5 0.0341(11) 0.0266(11) 0.0317(12) -0.0141(9) 0.0015(9) -0.0007(8)
N6 0.0380(12) 0.0269(11) 0.0275(11) -0.0121(9) -0.0003(9) -0.0020(9)
O6 0.0623(14) 0.0408(12) 0.0379(12) -0.0246(10) -0.0251(11) 0.0186(10)
O5 0.0574(13) 0.0292(11) 0.0385(12) -0.0094(9) 0.0099(10) 0.0016(9)
C1 0.0318(12) 0.0312(14) 0.0286(13) -0.0150(11) -0.0019(11) -0.0019(10)
C2 0.0336(13) 0.0289(13) 0.0232(12) -0.0131(10) -0.0055(10) 0.0064(10)
C3 0.0258(12) 0.0422(16) 0.0334(14) -0.0136(12) -0.0029(11) 0.0028(10)
C4 0.0265(12) 0.0365(15) 0.0342(14) -0.0101(12) -0.0021(11) -0.0013(10)
C5 0.0255(11) 0.0289(13) 0.0249(12) -0.0139(10) -0.0023(10) 0.0023(9)
C6 0.0261(11) 0.0299(13) 0.0268(12) -0.0157(10) -0.0035(10) 0.0015(9)
C7 0.0288(12) 0.0293(13) 0.0240(12) -0.0126(10) -0.0030(10) -0.0005(9)
C8 0.0265(12) 0.0331(14) 0.0323(14) -0.0156(11) -0.0029(10) -0.0019(10)
C9 0.0240(11) 0.0405(15) 0.0316(14) -0.0186(12) -0.0035(10) 0.0045(10)
C10 0.0321(13) 0.0367(15) 0.0291(13) -0.0179(12) -0.0090(11) 0.0052(10)
C11 0.0309(12) 0.0342(14) 0.0260(12) -0.0180(11) -0.0028(10) 0.0015(10)
C12 0.0234(11) 0.0410(15) 0.0319(13) -0.0224(12) -0.0031(10) 0.0049(10)
C13 0.0232(11) 0.0314(13) 0.0283(12) -0.0178(11) -0.0015(10) 0.0003(9)
C14 0.0224(11) 0.0311(13) 0.0249(12) -0.0143(10) -0.0007(9) -0.0021(9)
C15 0.0218(10) 0.0241(12) 0.0254(12) -0.0124(10) 0.0020(9) -0.0012(8)
C16 0.0253(11) 0.0355(14) 0.0325(14) -0.0211(12) -0.0034(10) 0.0011(9)
C17 0.0424(15) 0.0388(17) 0.0375(16) -0.0146(13) -0.0064(13) -0.0005(12)
C18 0.0427(16) 0.0424(18) 0.052(2) -0.0143(15) -0.0140(15) 0.0053(13)
C19 0.0395(15) 0.0351(17) 0.055(2) -0.0133(15) -0.0019(15) 0.0078(12)
C20 0.0365(14) 0.0286(14) 0.0462(17) -0.0171(12) 0.0079(13) -0.0035(10)
C21 0.0415(16) 0.0374(17) 0.073(2) -0.0362(17) 0.0144(16) -0.0022(12)
C22 0.0517(18) 0.049(2) 0.065(2) -0.0433(18) 0.0122(17) -0.0108(15)
C23 0.0436(15) 0.0348(15) 0.0423(16) -0.0246(13) 0.0093(13) -0.0132(12)
C24 0.061(2) 0.055(2) 0.0441(18) -0.0337(17) 0.0058(16) -0.0219(16)
C25 0.0511(17) 0.0436(18) 0.0373(16) -0.0190(14) -0.0062(14) -0.0098(13)
C26 0.0426(15) 0.0332(15) 0.0338(15) -0.0109(12) -0.0044(12) -0.0016(11)
C27 0.0309(12) 0.0263(13) 0.0307(13) -0.0116(10) 0.0074(11) -0.0054(10)
C28 0.0332(12) 0.0286(13) 0.0289(13) -0.0143(11) 0.0063(11) -0.0078(10)

loop_
_atom_type_symbol
_atom_type_description
_atom_type_scat_dispersion_real
_atom_type_scat_dispersion_imag
_atom_type_scat_source
C C 0.0033 0.0016 'International Tables Vol C Tables 4.2.6.8 and 6.1.1.4'
H H 0.0000 0.0000 'International Tables Vol C Tables 4.2.6.8 and 6.1.1.4'
Cd Cd -0.8075 1.2024 'International Tables Vol C Tables 4.2.6.8 and 6.1.1.4'
N N 0.0061 0.0033 'International Tables Vol C Tables 4.2.6.8 and 6.1.1.4'
O O 0.0106 0.0060 'International Tables Vol C Tables 4.2.6.8 and 6.1.1.4'
S S 0.1246 0.1234 'International Tables Vol C Tables 4.2.6.8 and 6.1.1.4'

loop_
_geom_angle_atom_site_label_1
_geom_angle_atom_site_label_2
_geom_angle_atom_site_label_3
_geom_angle
_geom_angle_site_symmetry_1
_geom_angle_site_symmetry_3
N4 Cd1 N1 89.17(8) 2_566 .
N4 Cd1 N5 117.71(8) 2_566 .
N1 Cd1 N5 147.78(8) . .
N4 Cd1 N6 159.23(8) 2_566 .
N1 Cd1 N6 89.40(8) . .
N5 Cd1 N6 71.64(9) . .
N4 Cd1 OW1 80.78(8) 2_566 .
N1 Cd1 OW1 114.30(8) . .
N5 Cd1 OW1 88.81(8) . .
N6 Cd1 OW1 80.95(8) . .
N4 Cd1 O4 99.05(8) 2_566 1_645
N1 Cd1 O4 76.39(7) . 1_645
N5 Cd1 O4 81.75(7) . 1_645
N6 Cd1 O4 100.74(8) . 1_645
OW1 Cd1 O4 169.27(6) . 1_645
C15 O4 Cd1 123.82(16) . 1_465
O6 S1 O5 119.72(15) . .
O6 S1 C2 109.18(14) . .
O5 S1 C2 107.52(13) . .
O6 S1 C11 106.94(13) . .
O5 S1 C11 108.05(14) . .
C2 S1 C11 104.38(13) . .
C7 N1 N2 118.6(2) . .
C7 N1 Cd1 121.50(17) . .
N2 N1 Cd1 119.82(15) . .
C8 N2 N1 128.3(2) . .
C8 N2 H2A 115.9 . .
N1 N2 H2A 115.9 . .
C16 N3 N4 127.5(2) . .
C16 N3 H3A 116.2 . .
N4 N3 H3A 116.2 . .
C15 N4 N3 119.0(2) . .
C15 N4 Cd1 125.38(16) . 2_566
N3 N4 Cd1 115.58(16) . 2_566
C17 N5 C27 119.2(2) . .
C17 N5 Cd1 124.8(2) . .
C27 N5 Cd1 115.90(18) . .
C26 N6 C28 119.0(3) . .
C26 N6 Cd1 125.98(19) . .
C28 N6 Cd1 115.01(19) . .
C2 C1 C6 118.7(3) . .
C2 C1 H1A 120.6 . .
C6 C1 H1A 120.6 . .
C1 C2 C3 120.9(2) . .
C1 C2 S1 119.5(2) . .
C3 C2 S1 119.6(2) . .
C4 C3 C2 120.2(2) . .
C4 C3 H3B 119.9 . .
C2 C3 H3B 119.9 . .
C3 C4 C5 119.7(3) . .
C3 C4 H4B 120.1 . .
C5 C4 H4B 120.1 . .
C4 C5 C6 118.8(2) . .
C4 C5 C7 121.3(2) . .
C6 C5 C7 119.9(2) . .
C1 C6 C5 121.3(2) . .
C1 C6 C8 120.4(2) . .
C5 C6 C8 118.3(2) . .
O1 C7 N1 118.9(2) . .
O1 C7 C5 121.8(2) . .
N1 C7 C5 119.3(2) . .
O2 C8 N2 122.6(2) . .
O2 C8 C6 122.4(3) . .
N2 C8 C6 115.0(2) . .
C10 C9 C14 120.1(2) . .
C10 C9 H9A 119.9 . .
C14 C9 H9A 119.9 . .
C9 C10 C11 119.5(2) . .
C9 C10 H10A 120.2 . .
C11 C10 H10A 120.2 . .
C12 C11 C10 121.3(2) . .
C12 C11 S1 120.30(19) . .
C10 C11 S1 118.2(2) . .
C11 C12 C13 118.9(2) . .
C11 C12 H12A 120.6 . .
C13 C12 H12A 120.6 . .
C12 C13 C14 120.6(2) . .
C12 C13 C16 119.7(2) . .
C14 C13 C16 119.8(2) . .
C9 C14 C13 119.6(2) . .
C9 C14 C15 121.4(2) . .
C13 C14 C15 119.0(2) . .
O4 C15 N4 119.2(2) . .
O4 C15 C14 120.9(2) . .
N4 C15 C14 119.9(2) . .
O3 C16 N3 122.1(3) . .
O3 C16 C13 123.2(2) . .
N3 C16 C13 114.7(2) . .
N5 C17 C18 122.6(3) . .
N5 C17 H17A 118.7 . .
C18 C17 H17A 118.7 . .
C19 C18 C17 119.3(3) . .
C19 C18 H18A 120.3 . .
C17 C18 H18A 120.3 . .
C18 C19 C20 119.0(3) . .
C18 C19 H19A 120.5 . .
C20 C19 H19A 120.5 . .
C27 C20 C19 118.3(3) . .
C27 C20 C21 119.7(3) . .
C19 C20 C21 121.9(3) . .
C22 C21 C20 120.9(3) . .
C22 C21 H21A 119.5 . .
C20 C21 H21A 119.5 . .
C21 C22 C23 120.5(3) . .
C21 C22 H22A 119.7 . .
C23 C22 H22A 119.7 . .
C24 C23 C28 117.1(3) . .
C24 C23 C22 122.8(3) . .
C28 C23 C22 120.0(3) . .
C25 C24 C23 120.1(3) . .
C25 C24 H24A 120.0 . .
C23 C24 H24A 120.0 . .
C24 C25 C26 118.9(3) . .
C24 C25 H25A 120.6 . .
C26 C25 H25A 120.6 . .
N6 C26 C25 122.5(3) . .
N6 C26 H26A 118.7 . .
C25 C26 H26A 118.7 . .
N5 C27 C20 121.6(3) . .
N5 C27 C28 118.5(2) . .
C20 C27 C28 119.9(3) . .
N6 C28 C23 122.3(3) . .
N6 C28 C27 118.9(2) . .
C23 C28 C27 118.7(3) . .

loop_
_geom_bond_atom_site_label_1
_geom_bond_atom_site_label_2
_geom_bond_distance
_geom_bond_site_symmetry_2
Cd1 N4 2.277(2) 2_566
Cd1 N1 2.327(2) .
Cd1 N5 2.335(2) .
Cd1 N6 2.360(2) .
Cd1 OW1 2.395(2) .
Cd1 O4 2.443(2) 1_645
O1 C7 1.274(3) .
O2 C8 1.249(3) .
O3 C16 1.246(3) .
O4 C15 1.290(3) .
O4 Cd1 2.443(2) 1_465
S1 O6 1.435(2) .
S1 O5 1.435(2) .
S1 C2 1.762(3) .
S1 C11 1.776(3) .
N1 C7 1.329(3) .
N1 N2 1.390(3) .
N2 C8 1.326(4) .
N2 H2A 0.8600 .
N3 C16 1.338(3) .
N3 N4 1.390(3) .
N3 H3A 0.8600 .
N4 C15 1.315(3) .
N4 Cd1 2.277(2) 2_566
N5 C17 1.320(4) .
N5 C27 1.356(4) .
N6 C26 1.323(4) .
N6 C28 1.350(3) .
C1 C2 1.383(4) .
C1 C6 1.385(4) .
C1 H1A 0.9300 .
C2 C3 1.407(4) .
C3 C4 1.378(4) .
C3 H3B 0.9300 .
C4 C5 1.407(3) .
C4 H4B 0.9300 .
C5 C6 1.411(4) .
C5 C7 1.465(4) .
C6 C8 1.480(3) .
C9 C10 1.385(4) .
C9 C14 1.396(4) .
C9 H9A 0.9300 .
C10 C11 1.402(4) .
C10 H10A 0.9300 .
C11 C12 1.378(4) .
C12 C13 1.400(4) .
C12 H12A 0.9300 .
C13 C14 1.400(3) .
C13 C16 1.470(4) .
C14 C15 1.472(3) .
C17 C18 1.400(4) .
C17 H17A 0.9300 .
C18 C19 1.363(5) .
C18 H18A 0.9300 .
C19 C20 1.411(5) .
C19 H19A 0.9300 .
C20 C27 1.398(4) .
C20 C21 1.440(5) .
C21 C22 1.353(6) .
C21 H21A 0.9300 .
C22 C23 1.439(4) .
C22 H22A 0.9300 .
C23 C24 1.398(5) .
C23 C28 1.414(4) .
C24 C25 1.369(5) .
C24 H24A 0.9300 .
C25 C26 1.401(4) .
C25 H25A 0.9300 .
C26 H26A 0.9300 .
C27 C28 1.448(4) .
